data_2106688
loop_
_publ_author_name
'Grdenic, D.'
'Sikirica, M.'
'Vickovic, I.'

_publ_section_title
;
 A redetermination of the crystal structure of mercury(I) nitrate
 dihydrate
;
_journal_name_full 'Acta Crystallographica B (24,1968-38,1982)'
_journal_page_first 2174
_journal_page_last 2175
_journal_volume 31
_journal_year 1975
_chemical_formula_sum 'H4 Hg2 N2 O8'
_chemical_name_systematic 'Hg2 (N O3)2 (H2 O)2'
_space_group_IT_number 14
_symmetry_space_group_name_Hall '-P 2yn'
_symmetry_space_group_name_H-M 'P 1 21/n 1'
_cell_angle_alpha 90
_cell_angle_beta 103.8
_cell_angle_gamma 90
_cell_formula_units_Z 2
_cell_length_a 8.633
_cell_length_b 7.506
_cell_length_c 6.256
_cell_volume 393.683
_citation_journal_id_ASTM ACBCAR
_cod_data_source_file Grdenic_ACBCAR_1975_69.cif
_cod_data_source_block H4Hg2N2O8
_cod_original_cell_volume 393.6827
_cod_original_sg_symbol_Hall '-P 2ybc (x-z,y,z)'
_cod_database_code 2106688

loop_
_symmetry_equiv_pos_as_xyz
x,y,z
-x+1/2,y+1/2,-z+1/2
-x,-y,-z
x-1/2,-y-1/2,z-1/2

loop_
_atom_site_label
_atom_site_type_symbol
_atom_site_fract_x
_atom_site_fract_y
_atom_site_fract_z
_atom_site_occupancy
_atom_site_U_iso_or_equiv
Hg1 Hg+1 0.0858 -0.0367 0.1866 1 0.0
N1 N+5 0.4513 -0.0791 0.2041 1 0.0
O3 O-2 0.5995 -0.1027 0.228 1 0.0
O2 O-2 0.4014 0.0615 0.2757 1 0.0
O1 O-2 0.1829 -0.1118 0.5195 1 0.0
O4 O-2 0.3504 -0.1955 0.13 1 0.0
